data_7054261
loop_
_publ_author_name
'Hu, Peng'
'Sun, Zan'
'Wang, Xiufeng'
'Li, Licun'
'Liao, Daizheng'
'Luneau, Dominique'

_publ_section_title
;
 Magnetic relaxation in mononuclear Tb complex involving a nitronyl
 nitroxide ligand
;
_journal_issue 10
_journal_name_full 'New J. Chem.'
_journal_page_first 4716
_journal_paper_doi 10.1039/C4NJ00627E
_journal_volume 38
_journal_year 2014
_chemical_formula_moiety 'C25 H22 F18 Gd N2 O9'
_chemical_formula_sum 'C25 H22 F18 Gd N2 O9'
_chemical_formula_weight 993.70
_chemical_name_systematic
; 
 ? 
;
_space_group_IT_number 14
_symmetry_cell_setting monoclinic
_symmetry_space_group_name_Hall '-P 2ybc'
_symmetry_space_group_name_H-M 'P 1 21/c 1'
_atom_sites_solution_hydrogens geom
_atom_sites_solution_primary direct
_atom_sites_solution_secondary difmap
_audit_creation_method SHELXL-97
_cell_angle_alpha 90.00
_cell_angle_beta 113.26(3)
_cell_angle_gamma 90.00
_cell_formula_units_Z 4
_cell_length_a 15.996(3)
_cell_length_b 14.115(3)
_cell_length_c 16.603(3)
_cell_measurement_reflns_used 12475
_cell_measurement_temperature 113
_cell_measurement_theta_max 27.9
_cell_measurement_theta_min 1.4
_cell_volume 3444.0(14)
_computing_cell_refinement 'CrystalClear (Rigaku/MSC Inc., 2005)'
_computing_data_collection 'CrystalClear (Rigaku/MSC Inc., 2005)'
_computing_data_reduction 'CrystalClear (Rigaku/MSC Inc., 2005)'
_computing_molecular_graphics 'Bruker SHELXTL'
_computing_publication_material 'Bruker SHELXTL'
_computing_structure_refinement 'SHELXL-97 (Sheldrick, 1997)'
_computing_structure_solution 'SHELXS-97 (Sheldrick, 1990)'
_diffrn_ambient_temperature 113
_diffrn_measured_fraction_theta_full 1.000
_diffrn_measured_fraction_theta_max 1.000
_diffrn_measurement_device_type 'CCD area detector'
_diffrn_measurement_method '\w scans'
_diffrn_radiation_monochromator graphite
_diffrn_radiation_source 'fine-focus sealed tube'
_diffrn_radiation_type MoK\a
_diffrn_radiation_wavelength 0.71073
_diffrn_reflns_av_R_equivalents 0.0382
_diffrn_reflns_av_unetI/netI 0.0327
_diffrn_reflns_limit_h_max 19
_diffrn_reflns_limit_h_min -18
_diffrn_reflns_limit_k_max 16
_diffrn_reflns_limit_k_min -16
_diffrn_reflns_limit_l_max 19
_diffrn_reflns_limit_l_min -19
_diffrn_reflns_number 28260
_diffrn_reflns_theta_full 25.01
_diffrn_reflns_theta_max 25.01
_diffrn_reflns_theta_min 1.39
_exptl_absorpt_coefficient_mu 2.074
_exptl_absorpt_correction_T_max 1.000
_exptl_absorpt_correction_T_min 0.86
_exptl_absorpt_correction_type multi-scan
_exptl_crystal_colour Red
_exptl_crystal_density_diffrn 1.917
_exptl_crystal_density_method 'not measured'
_exptl_crystal_description prism
_exptl_crystal_F_000 1936
_exptl_crystal_size_max 0.18
_exptl_crystal_size_mid 0.12
_exptl_crystal_size_min 0.10
_refine_diff_density_max 0.694
_refine_diff_density_min -0.606
_refine_diff_density_rms 0.084
_refine_ls_extinction_method none
_refine_ls_goodness_of_fit_ref 1.064
_refine_ls_hydrogen_treatment mixed
_refine_ls_matrix_type full
_refine_ls_number_parameters 505
_refine_ls_number_reflns 6070
_refine_ls_number_restraints 1
_refine_ls_restrained_S_all 1.064
_refine_ls_R_factor_all 0.0295
_refine_ls_R_factor_gt 0.0260
_refine_ls_shift/su_max 0.001
_refine_ls_shift/su_mean 0.000
_refine_ls_structure_factor_coef Fsqd
_refine_ls_weighting_details 'calc w=1/[\s^2^(Fo^2^)+(0.0357P)^2^+0.0000P] where P=(Fo^2^+2Fc^2^)/3'
_refine_ls_weighting_scheme calc
_refine_ls_wR_factor_gt 0.0620
_refine_ls_wR_factor_ref 0.0636
_reflns_number_gt 5599
_reflns_number_total 6070
_reflns_threshold_expression >2sigma(I)
_cod_data_source_file c4nj00627e2.cif
_cod_data_source_block Gd
_cod_depositor_comments
;
The following automatic conversions were performed:

'_symmetry_cell_setting' value 'Monoclinic' changed to 'monoclinic'
according to
/usr/data/users/saulius/crontab/automatic-downloads/rss-feeds/RSC/lib/dictionaries/cif_core.dic
dictionary named 'cif_core.dic' version 2.4.2 from
2011-04-26.

'_exptl_absorpt_correction_type' value 'Multi-scan'
changed to 'multi-scan' according to
/usr/data/users/saulius/crontab/automatic-downloads/rss-feeds/RSC/lib/dictionaries/cif_core.dic
dictionary named 'cif_core.dic' version 2.4.2 from 2011-04-26.

Automatic conversion script
Id: cif_fix_values 2281 2013-09-26 08:29:07Z andrius 

 Adding full bibliography for 7054261--7054262.cif.
;
_cod_original_cell_volume 3443.9(12)
_cod_original_sg_symbol_H-M P2(1)/c
_cod_database_code 7054261

loop_
_symmetry_equiv_pos_as_xyz
'x, y, z'
'-x, y+1/2, -z+1/2'
'-x, -y, -z'
'x, -y-1/2, z-1/2'

loop_
_atom_site_label
_atom_site_type_symbol
_atom_site_fract_x
_atom_site_fract_y
_atom_site_fract_z
_atom_site_U_iso_or_equiv
_atom_site_adp_type
_atom_site_occupancy
_atom_site_symmetry_multiplicity
_atom_site_calc_flag
_atom_site_refinement_flags
Gd1 Gd 0.316303(9) 0.076630(9) 0.399807(9) 0.01654(6) Uani 1 1 d .
O8 O 0.26735(14) -0.07947(12) 0.37990(14) 0.0215(5) Uani 1 1 d .
O3 O 0.19477(14) 0.07252(13) 0.25628(14) 0.0245(5) Uani 1 1 d .
O2 O 0.37769(13) 0.01743(12) 0.55365(13) 0.0199(4) Uani 1 1 d .
O6 O 0.27154(14) 0.23683(13) 0.38475(14) 0.0233(5) Uani 1 1 d .
F15 F 0.33722(13) 0.26883(13) 0.09308(13) 0.0376(5) Uani 1 1 d .
O7 O 0.43755(14) -0.02135(14) 0.40253(14) 0.0220(5) Uani 1 1 d D
H7A H 0.4399 -0.0708 0.4331 0.033 Uiso 1 1 d R
O1 O 0.20788(14) 0.09086(13) 0.46085(14) 0.0222(5) Uani 1 1 d .
F7 F 0.59002(13) 0.25377(15) 0.60969(13) 0.0450(5) Uani 1 1 d .
F3 F 0.09969(15) 0.05328(19) 0.60616(16) 0.0635(7) Uani 1 1 d .
F14 F 0.43234(13) 0.15776(13) 0.14621(13) 0.0401(5) Uani 1 1 d .
O4 O 0.36278(13) 0.13910(13) 0.28747(13) 0.0226(5) Uani 1 1 d .
F9 F 0.60573(14) 0.24197(17) 0.48558(15) 0.0580(6) Uani 1 1 d .
C14 C 0.2001(2) 0.06485(19) 0.5323(2) 0.0217(7) Uani 1 1 d .
O5 O 0.44570(13) 0.17138(13) 0.48001(13) 0.0199(4) Uani 1 1 d .
F17 F 0.07411(16) 0.11400(17) 0.02516(15) 0.0663(7) Uani 1 1 d .
F5 F 0.44682(15) -0.12168(15) 0.67577(15) 0.0514(6) Uani 1 1 d .
N2 N 0.21099(16) -0.13315(16) 0.31642(16) 0.0212(5) Uani 1 1 d .
F6 F 0.47434(17) 0.00997(15) 0.74413(16) 0.0671(7) Uani 1 1 d .
F4 F 0.37360(18) -0.08112(19) 0.75175(18) 0.0796(9) Uani 1 1 d .
C20 C 0.0660(2) -0.0870(2) 0.3064(3) 0.0340(8) Uani 1 1 d .
H20A H 0.0948 -0.0359 0.3457 0.051 Uiso 1 1 calc R
H20B H 0.0117 -0.1055 0.3136 0.051 Uiso 1 1 calc R
H20C H 0.0508 -0.0668 0.2470 0.051 Uiso 1 1 calc R
N1 N 0.14630(19) -0.21285(17) 0.19151(18) 0.0307(6) Uani 1 1 d .
F1 F 0.10343(15) 0.18417(15) 0.5399(2) 0.0728(9) Uani 1 1 d .
C7 C 0.3109(2) 0.3149(2) 0.3964(2) 0.0250(7) Uani 1 1 d .
C12 C 0.3460(2) -0.0016(2) 0.6116(2) 0.0230(7) Uani 1 1 d .
C19 C 0.2146(2) -0.1541(2) 0.2378(2) 0.0241(7) Uani 1 1 d .
C15 C 0.1120(2) 0.0900(2) 0.5364(2) 0.0295(8) Uani 1 1 d .
C4 C 0.3244(2) 0.1677(2) 0.2077(2) 0.0222(7) Uani 1 1 d .
C13 C 0.2618(2) 0.0182(2) 0.6065(2) 0.0279(7) Uani 1 1 d .
H13 H 0.2447 0.0010 0.6518 0.034 Uiso 1 1 calc R
C11 C 0.4101(2) -0.0489(2) 0.6970(2) 0.0312(8) Uani 1 1 d .
C23 C 0.1004(2) -0.2473(2) 0.2504(2) 0.0304(8) Uani 1 1 d .
C9 C 0.4606(2) 0.2583(2) 0.4748(2) 0.0235(7) Uani 1 1 d .
O9 O 0.13021(18) -0.24662(18) 0.11228(17) 0.0489(7) Uani 1 1 d .
C1 C 0.0880(2) 0.0829(2) 0.1076(2) 0.0332(8) Uani 1 1 d .
C10 C 0.5579(2) 0.2847(2) 0.5242(2) 0.0297(8) Uani 1 1 d .
C2 C 0.1802(2) 0.1041(2) 0.1786(2) 0.0254(7) Uani 1 1 d .
C5 C 0.3833(2) 0.2197(2) 0.1691(2) 0.0274(7) Uani 1 1 d .
F8 F 0.57438(15) 0.37571(14) 0.5267(2) 0.0855(10) Uani 1 1 d .
C18 C 0.2828(2) -0.1218(2) 0.2085(2) 0.0290(7) Uani 1 1 d .
H18 H 0.3294 -0.0812 0.2506 0.035 Uiso 1 1 calc R
C22 C 0.1303(2) -0.1701(2) 0.3264(2) 0.0268(7) Uani 1 1 d .
C3 C 0.2370(2) 0.1540(2) 0.1497(2) 0.0272(7) Uani 1 1 d .
H3 H 0.2166 0.1774 0.0928 0.033 Uiso 1 1 calc R
C21 C 0.1539(2) -0.2055(3) 0.4222(2) 0.0429(10) Uani 1 1 d .
H21A H 0.2028 -0.2506 0.4380 0.064 Uiso 1 1 calc R
H21B H 0.1014 -0.2351 0.4257 0.064 Uiso 1 1 calc R
H21C H 0.1722 -0.1527 0.4617 0.064 Uiso 1 1 calc R
C8 C 0.4015(2) 0.3309(2) 0.4353(2) 0.0266(7) Uani 1 1 d .
H8 H 0.4239 0.3916 0.4354 0.032 Uiso 1 1 calc R
C24 C 0.0023(2) -0.2532(3) 0.1957(3) 0.0459(10) Uani 1 1 d .
H24A H -0.0182 -0.1941 0.1658 0.069 Uiso 1 1 calc R
H24B H -0.0303 -0.2664 0.2321 0.069 Uiso 1 1 calc R
H24C H -0.0085 -0.3031 0.1534 0.069 Uiso 1 1 calc R
C16 C 0.3186(3) -0.1868(3) 0.1544(2) 0.0412(9) Uani 1 1 d .
H16A H 0.3835 -0.1863 0.1686 0.049 Uiso 1 1 calc R
H16B H 0.2899 -0.2483 0.1372 0.049 Uiso 1 1 calc R
F12 F 0.2110(2) 0.41347(17) 0.4236(2) 0.0824(10) Uani 1 1 d .
F11 F 0.18613(17) 0.38833(17) 0.28729(18) 0.0739(8) Uani 1 1 d .
F2 F 0.04495(13) 0.06281(13) 0.46132(14) 0.0397(5) Uani 1 1 d .
F13 F 0.43693(14) 0.28040(14) 0.22843(14) 0.0460(5) Uani 1 1 d .
F16 F 0.07376(14) -0.00981(13) 0.09964(15) 0.0515(6) Uani 1 1 d .
F18 F 0.02712(14) 0.1204(2) 0.13048(18) 0.0786(9) Uani 1 1 d .
F10 F 0.28879(16) 0.47926(15) 0.3607(2) 0.0923(11) Uani 1 1 d .
C6 C 0.2496(3) 0.4001(2) 0.3670(3) 0.0355(8) Uani 1 1 d .
C17 C 0.2655(3) -0.1021(2) 0.1094(3) 0.0402(9) Uani 1 1 d .
H17A H 0.2044 -0.1122 0.0656 0.048 Uiso 1 1 calc R
H17B H 0.2983 -0.0501 0.0970 0.048 Uiso 1 1 calc R
C25 C 0.1395(3) -0.3454(2) 0.2839(3) 0.0501(11) Uani 1 1 d .
H25A H 0.1242 -0.3883 0.2353 0.075 Uiso 1 1 calc R
H25B H 0.1143 -0.3683 0.3240 0.075 Uiso 1 1 calc R
H25C H 0.2045 -0.3411 0.3135 0.075 Uiso 1 1 calc R
H7B H 0.4886(17) -0.011(3) 0.402(3) 0.063(14) Uiso 1 1 d D

loop_
_atom_site_aniso_label
_atom_site_aniso_U_11
_atom_site_aniso_U_22
_atom_site_aniso_U_33
_atom_site_aniso_U_23
_atom_site_aniso_U_13
_atom_site_aniso_U_12
Gd1 0.01478(9) 0.02073(9) 0.01475(9) -0.00087(6) 0.00652(7) -0.00235(6)
O8 0.0193(12) 0.0227(11) 0.0200(12) -0.0046(9) 0.0051(9) -0.0071(8)
O3 0.0204(12) 0.0293(12) 0.0211(12) -0.0010(9) 0.0052(10) -0.0033(9)
O2 0.0181(11) 0.0233(10) 0.0203(12) 0.0010(9) 0.0098(9) 0.0018(8)
O6 0.0203(11) 0.0220(11) 0.0290(13) -0.0022(9) 0.0113(10) -0.0022(9)
F15 0.0372(12) 0.0438(11) 0.0366(12) 0.0213(9) 0.0196(10) 0.0113(9)
O7 0.0151(11) 0.0269(11) 0.0254(13) 0.0005(9) 0.0093(10) -0.0002(9)
O1 0.0192(11) 0.0255(11) 0.0229(12) -0.0019(9) 0.0094(10) -0.0025(8)
F7 0.0263(11) 0.0709(14) 0.0307(12) -0.0044(10) 0.0036(9) -0.0078(10)
F3 0.0303(13) 0.129(2) 0.0382(14) 0.0079(14) 0.0215(11) 0.0012(13)
F14 0.0389(12) 0.0526(12) 0.0398(13) 0.0174(10) 0.0274(10) 0.0193(10)
O4 0.0183(11) 0.0331(11) 0.0169(12) 0.0021(9) 0.0076(9) 0.0002(9)
F9 0.0287(12) 0.0973(17) 0.0565(16) -0.0187(13) 0.0257(12) -0.0148(12)
C14 0.0204(16) 0.0233(15) 0.0253(18) -0.0076(13) 0.0133(14) -0.0078(12)
O5 0.0181(11) 0.0213(11) 0.0196(11) -0.0010(9) 0.0067(9) -0.0024(8)
F17 0.0519(15) 0.0853(16) 0.0343(14) 0.0217(13) -0.0123(11) -0.0286(13)
F5 0.0509(14) 0.0485(13) 0.0486(15) 0.0106(11) 0.0131(12) 0.0164(11)
N2 0.0203(14) 0.0212(13) 0.0203(14) -0.0025(11) 0.0061(11) -0.0032(10)
F6 0.0754(18) 0.0489(13) 0.0417(15) 0.0054(11) -0.0147(13) 0.0000(13)
F4 0.0677(19) 0.126(2) 0.0650(19) 0.0588(16) 0.0479(16) 0.0397(15)
C20 0.0264(19) 0.0350(18) 0.046(2) -0.0123(16) 0.0195(18) -0.0089(14)
N1 0.0354(17) 0.0289(14) 0.0271(16) -0.0086(12) 0.0115(14) -0.0045(13)
F1 0.0376(14) 0.0536(14) 0.132(3) -0.0409(15) 0.0389(16) -0.0050(11)
C7 0.0299(19) 0.0265(17) 0.0220(18) -0.0004(13) 0.0138(15) 0.0010(14)
C12 0.0276(17) 0.0205(15) 0.0228(18) 0.0004(13) 0.0119(14) -0.0033(13)
C19 0.0250(17) 0.0223(15) 0.0219(17) -0.0023(13) 0.0061(14) 0.0029(13)
C15 0.0237(18) 0.039(2) 0.029(2) -0.0115(15) 0.0128(16) -0.0066(15)
C4 0.0259(17) 0.0225(15) 0.0216(17) 0.0008(13) 0.0129(14) 0.0055(13)
C13 0.0281(18) 0.0364(18) 0.0255(19) 0.0024(15) 0.0173(15) -0.0028(15)
C11 0.0301(19) 0.0374(18) 0.028(2) 0.0037(16) 0.0134(17) 0.0033(16)
C23 0.0310(19) 0.0228(16) 0.035(2) -0.0064(14) 0.0105(16) -0.0072(14)
C9 0.0244(17) 0.0270(17) 0.0199(17) -0.0032(13) 0.0097(14) -0.0059(13)
O9 0.0537(18) 0.0566(16) 0.0335(16) -0.0231(13) 0.0143(14) -0.0104(13)
C1 0.0281(19) 0.036(2) 0.028(2) 0.0029(15) 0.0026(16) 0.0003(15)
C10 0.0245(18) 0.0278(17) 0.036(2) -0.0034(15) 0.0113(16) -0.0063(14)
C2 0.0263(18) 0.0231(15) 0.0225(18) -0.0009(13) 0.0051(14) 0.0028(13)
C5 0.0287(18) 0.0305(17) 0.0242(18) 0.0082(15) 0.0117(15) 0.0073(15)
F8 0.0398(14) 0.0318(12) 0.144(3) 0.0128(15) -0.0072(16) -0.0185(11)
C18 0.0299(19) 0.0341(18) 0.0287(19) -0.0046(15) 0.0176(16) 0.0008(15)
C22 0.0235(17) 0.0301(17) 0.0261(19) -0.0039(14) 0.0089(15) -0.0110(14)
C3 0.0293(18) 0.0296(17) 0.0204(17) 0.0052(14) 0.0072(15) 0.0033(14)
C21 0.039(2) 0.057(2) 0.029(2) 0.0038(18) 0.0092(18) -0.0248(18)
C8 0.0295(19) 0.0221(16) 0.0291(19) -0.0009(14) 0.0125(15) -0.0061(14)
C24 0.033(2) 0.047(2) 0.049(3) -0.0186(19) 0.0063(19) -0.0118(17)
C16 0.045(2) 0.048(2) 0.041(2) -0.0054(18) 0.028(2) 0.0093(18)
F12 0.113(2) 0.0788(18) 0.085(2) 0.0320(15) 0.071(2) 0.0625(16)
F11 0.0627(17) 0.0576(14) 0.0664(19) 0.0064(13) -0.0119(14) 0.0239(13)
F2 0.0258(11) 0.0554(12) 0.0389(13) -0.0023(10) 0.0137(10) -0.0063(9)
F13 0.0443(13) 0.0504(12) 0.0447(14) 0.0004(11) 0.0189(11) -0.0198(10)
F16 0.0390(13) 0.0413(12) 0.0516(15) 0.0006(10) -0.0062(11) -0.0128(10)
F18 0.0206(12) 0.118(2) 0.080(2) -0.0424(17) 0.0011(12) 0.0155(13)
F10 0.0449(15) 0.0336(13) 0.185(3) 0.0351(16) 0.0310(18) 0.0067(11)
C6 0.037(2) 0.0300(18) 0.039(2) 0.0039(16) 0.0146(18) 0.0045(16)
C17 0.047(2) 0.046(2) 0.036(2) -0.0025(17) 0.0260(19) 0.0039(18)
C25 0.054(3) 0.0266(18) 0.072(3) 0.0027(19) 0.027(2) -0.0044(18)

loop_
_atom_type_symbol
_atom_type_description
_atom_type_scat_dispersion_real
_atom_type_scat_dispersion_imag
_atom_type_scat_source
C C 0.0033 0.0016 'International Tables Vol C Tables 4.2.6.8 and 6.1.1.4'
H H 0.0000 0.0000 'International Tables Vol C Tables 4.2.6.8 and 6.1.1.4'
F F 0.0171 0.0103 'International Tables Vol C Tables 4.2.6.8 and 6.1.1.4'
Gd Gd -0.1653 3.9035 'International Tables Vol C Tables 4.2.6.8 and 6.1.1.4'
N N 0.0061 0.0033 'International Tables Vol C Tables 4.2.6.8 and 6.1.1.4'
O O 0.0106 0.0060 'International Tables Vol C Tables 4.2.6.8 and 6.1.1.4'

loop_
_geom_angle_atom_site_label_1
_geom_angle_atom_site_label_2
_geom_angle_atom_site_label_3
_geom_angle
O8 Gd1 O1 82.92(7)
O8 Gd1 O6 145.70(7)
O1 Gd1 O6 73.56(7)
O8 Gd1 O7 71.07(7)
O1 Gd1 O7 141.66(7)
O6 Gd1 O7 140.82(7)
O8 Gd1 O5 141.61(7)
O1 Gd1 O5 109.83(7)
O6 Gd1 O5 71.38(7)
O7 Gd1 O5 78.04(7)
O8 Gd1 O3 74.98(7)
O1 Gd1 O3 89.07(7)
O6 Gd1 O3 79.94(7)
O7 Gd1 O3 109.86(7)
O5 Gd1 O3 138.64(7)
O8 Gd1 O4 115.09(7)
O1 Gd1 O4 143.70(7)
O6 Gd1 O4 75.08(7)
O7 Gd1 O4 74.34(7)
O5 Gd1 O4 76.32(7)
O3 Gd1 O4 67.76(7)
O8 Gd1 O2 78.55(7)
O1 Gd1 O2 69.13(7)
O6 Gd1 O2 114.27(7)
O7 Gd1 O2 78.25(7)
O5 Gd1 O2 73.22(7)
O3 Gd1 O2 147.52(6)
O4 Gd1 O2 142.43(6)
N2 O8 Gd1 138.09(17)
C2 O3 Gd1 137.21(19)
C12 O2 Gd1 136.73(19)
C7 O6 Gd1 136.0(2)
C14 O1 Gd1 136.87(19)
C4 O4 Gd1 137.62(18)
O1 C14 C13 130.5(3)
O1 C14 C15 114.3(3)
C13 C14 C15 115.2(3)
C9 O5 Gd1 130.90(19)
O8 N2 C19 127.9(2)
O8 N2 C22 118.0(2)
C19 N2 C22 113.9(2)
O9 N1 C19 125.7(3)
O9 N1 C23 124.8(3)
C19 N1 C23 108.7(3)
O6 C7 C8 127.0(3)
O6 C7 C6 115.6(3)
C8 C7 C6 117.3(3)
O2 C12 C13 126.3(3)
O2 C12 C11 117.8(3)
C13 C12 C11 115.8(3)
N1 C19 N2 110.4(3)
N1 C19 C18 123.9(3)
N2 C19 C18 125.7(3)
F2 C15 F1 105.5(3)
F2 C15 F3 110.6(3)
F1 C15 F3 106.9(3)
F2 C15 C14 108.4(3)
F1 C15 C14 110.9(2)
F3 C15 C14 114.2(3)
O4 C4 C3 128.5(3)
O4 C4 C5 117.5(3)
C3 C4 C5 113.8(3)
C12 C13 C14 119.6(3)
F5 C11 F6 109.3(3)
F5 C11 F4 106.3(3)
F6 C11 F4 105.0(3)
F5 C11 C12 107.6(3)
F6 C11 C12 110.8(3)
F4 C11 C12 117.6(3)
C24 C23 N1 106.8(3)
C24 C23 C25 110.8(3)
N1 C23 C25 107.0(3)
C24 C23 C22 116.2(3)
N1 C23 C22 102.8(2)
C25 C23 C22 112.3(3)
O5 C9 C8 130.3(3)
O5 C9 C10 112.9(3)
C8 C9 C10 116.6(3)
F18 C1 F16 108.3(3)
F18 C1 F17 108.6(3)
F16 C1 F17 105.2(3)
F18 C1 C2 107.9(3)
F16 C1 C2 110.5(3)
F17 C1 C2 116.1(3)
F8 C10 F9 108.4(3)
F8 C10 F7 106.8(3)
F9 C10 F7 107.7(3)
F8 C10 C9 114.6(3)
F9 C10 C9 107.3(3)
F7 C10 C9 111.8(2)
O3 C2 C3 129.7(3)
O3 C2 C1 116.4(3)
C3 C2 C1 113.9(3)
F14 C5 F13 110.8(3)
F14 C5 F15 103.4(2)
F13 C5 F15 108.1(2)
F14 C5 C4 109.7(2)
F13 C5 C4 109.0(3)
F15 C5 C4 115.8(3)
C19 C18 C16 121.1(3)
C19 C18 C17 124.4(3)
C16 C18 C17 56.8(2)
N2 C22 C20 104.6(2)
N2 C22 C21 111.1(3)
C20 C22 C21 110.1(3)
N2 C22 C23 99.0(2)
C20 C22 C23 113.1(3)
C21 C22 C23 117.7(3)
C4 C3 C2 117.4(3)
C7 C8 C9 120.6(3)
C17 C16 C18 62.9(2)
F10 C6 F11 103.3(3)
F10 C6 F12 108.0(3)
F11 C6 F12 109.8(3)
F10 C6 C7 116.0(3)
F11 C6 C7 111.6(3)
F12 C6 C7 108.1(3)
C16 C17 C18 60.3(2)

loop_
_geom_bond_atom_site_label_1
_geom_bond_atom_site_label_2
_geom_bond_distance
Gd1 O8 2.3178(18)
Gd1 O1 2.338(2)
Gd1 O6 2.3552(19)
Gd1 O7 2.3679(19)
Gd1 O5 2.381(2)
Gd1 O3 2.409(2)
Gd1 O4 2.4298(19)
Gd1 O2 2.491(2)
O8 N2 1.322(3)
O3 C2 1.296(4)
O2 C12 1.281(3)
O6 C7 1.245(4)
F15 C5 1.372(4)
O1 C14 1.294(4)
F7 C10 1.376(4)
F3 C15 1.353(4)
F14 C5 1.327(3)
O4 C4 1.285(4)
F9 C10 1.321(4)
C14 C13 1.402(4)
C14 C15 1.480(4)
O5 C9 1.259(3)
F17 C1 1.370(4)
F5 C11 1.299(4)
N2 C19 1.363(4)
N2 C22 1.462(4)
F6 C11 1.314(4)
F4 C11 1.339(4)
C20 C22 1.507(4)
N1 O9 1.325(3)
N1 C19 1.345(4)
N1 C23 1.516(4)
F1 C15 1.340(4)
C7 C8 1.352(4)
C7 C6 1.506(5)
C12 C13 1.345(4)
C12 C11 1.536(4)
C19 C18 1.432(4)
C15 F2 1.340(4)
C4 C3 1.362(4)
C4 C5 1.520(4)
C23 C24 1.473(5)
C23 C25 1.531(5)
C23 C22 1.591(4)
C9 C8 1.373(4)
C9 C10 1.493(4)
C1 F18 1.290(4)
C1 F16 1.326(3)
C1 C2 1.510(5)
C10 F8 1.309(4)
C2 C3 1.377(4)
C5 F13 1.332(4)
C18 C16 1.543(4)
C18 C17 1.582(5)
C22 C21 1.564(4)
C16 C17 1.486(5)
F12 C6 1.326(4)
F11 C6 1.323(4)
F10 C6 1.306(4)

loop_
_geom_hbond_atom_site_label_D
_geom_hbond_atom_site_label_H
_geom_hbond_atom_site_label_A
_geom_hbond_distance_DH
_geom_hbond_distance_HA
_geom_hbond_distance_DA
_geom_hbond_angle_DHA
_geom_hbond_site_symmetry_A
O7 H7B O2 0.833(18) 1.97(2) 2.751(3) 156(4) 3_656
O7 H7A O5 0.86 2.32 2.983(3) 135.1 3_656

loop_
_geom_torsion_atom_site_label_1
_geom_torsion_atom_site_label_2
_geom_torsion_atom_site_label_3
_geom_torsion_atom_site_label_4
_geom_torsion
O1 Gd1 O8 N2 98.5(3)
O6 Gd1 O8 N2 51.9(3)
O7 Gd1 O8 N2 -110.1(3)
O5 Gd1 O8 N2 -148.4(2)
O3 Gd1 O8 N2 7.5(2)
O4 Gd1 O8 N2 -48.5(3)
O2 Gd1 O8 N2 168.5(3)
O8 Gd1 O3 C2 -134.2(3)
O1 Gd1 O3 C2 142.9(3)
O6 Gd1 O3 C2 69.4(3)
O7 Gd1 O3 C2 -71.2(3)
O5 Gd1 O3 C2 23.2(3)
O4 Gd1 O3 C2 -8.5(3)
O2 Gd1 O3 C2 -170.7(2)
O8 Gd1 O2 C12 -76.3(3)
O1 Gd1 O2 C12 10.5(2)
O6 Gd1 O2 C12 70.2(3)
O7 Gd1 O2 C12 -149.0(3)
O5 Gd1 O2 C12 130.1(3)
O3 Gd1 O2 C12 -40.4(3)
O4 Gd1 O2 C12 167.2(2)
O8 Gd1 O6 C7 -175.8(2)
O1 Gd1 O6 C7 135.5(3)
O7 Gd1 O6 C7 -23.3(3)
O5 Gd1 O6 C7 17.3(3)
O3 Gd1 O6 C7 -132.5(3)
O4 Gd1 O6 C7 -63.0(3)
O2 Gd1 O6 C7 78.2(3)
O8 Gd1 O1 C14 73.0(3)
O6 Gd1 O1 C14 -132.3(3)
O7 Gd1 O1 C14 26.1(3)
O5 Gd1 O1 C14 -69.7(3)
O3 Gd1 O1 C14 147.9(3)
O4 Gd1 O1 C14 -163.5(2)
O2 Gd1 O1 C14 -7.4(2)
O8 Gd1 O4 C4 74.9(3)
O1 Gd1 O4 C4 -39.2(3)
O6 Gd1 O4 C4 -70.1(3)
O7 Gd1 O4 C4 134.7(3)
O5 Gd1 O4 C4 -144.1(3)
O3 Gd1 O4 C4 15.0(3)
O2 Gd1 O4 C4 179.3(2)
Gd1 O1 C14 C13 3.5(5)
Gd1 O1 C14 C15 -177.58(18)
O8 Gd1 O5 C9 172.6(2)
O1 Gd1 O5 C9 -83.3(2)
O6 Gd1 O5 C9 -19.3(2)
O7 Gd1 O5 C9 135.8(2)
O3 Gd1 O5 C9 29.3(3)
O4 Gd1 O5 C9 59.3(2)
O2 Gd1 O5 C9 -143.0(2)
Gd1 O8 N2 C19 61.1(4)
Gd1 O8 N2 C22 -113.8(3)
Gd1 O6 C7 C8 -9.5(5)
Gd1 O6 C7 C6 173.2(2)
Gd1 O2 C12 C13 -9.1(5)
Gd1 O2 C12 C11 172.87(19)
O9 N1 C19 N2 179.8(3)
C23 N1 C19 N2 -9.7(3)
O9 N1 C19 C18 -2.4(5)
C23 N1 C19 C18 168.2(3)
O8 N2 C19 N1 178.6(2)
C22 N2 C19 N1 -6.3(3)
O8 N2 C19 C18 0.8(5)
C22 N2 C19 C18 175.9(3)
O1 C14 C15 F2 48.8(3)
C13 C14 C15 F2 -132.1(3)
O1 C14 C15 F1 -66.5(4)
C13 C14 C15 F1 112.6(3)
O1 C14 C15 F3 172.7(2)
C13 C14 C15 F3 -8.3(4)
Gd1 O4 C4 C3 -15.2(5)
Gd1 O4 C4 C5 168.16(18)
O2 C12 C13 C14 -0.6(5)
C11 C12 C13 C14 177.4(3)
O1 C14 C13 C12 3.6(5)
C15 C14 C13 C12 -175.3(3)
O2 C12 C11 F5 -50.7(4)
C13 C12 C11 F5 131.1(3)
O2 C12 C11 F6 68.8(4)
C13 C12 C11 F6 -109.4(3)
O2 C12 C11 F4 -170.6(3)
C13 C12 C11 F4 11.2(4)
O9 N1 C23 C24 -46.5(4)
C19 N1 C23 C24 142.8(3)
O9 N1 C23 C25 72.2(4)
C19 N1 C23 C25 -98.5(3)
O9 N1 C23 C22 -169.4(3)
C19 N1 C23 C22 20.0(3)
Gd1 O5 C9 C8 16.0(5)
Gd1 O5 C9 C10 -167.78(19)
O5 C9 C10 F8 -174.1(3)
C8 C9 C10 F8 2.6(4)
O5 C9 C10 F9 65.5(3)
C8 C9 C10 F9 -117.8(3)
O5 C9 C10 F7 -52.4(3)
C8 C9 C10 F7 124.3(3)
Gd1 O3 C2 C3 1.9(5)
Gd1 O3 C2 C1 -178.96(19)
F18 C1 C2 O3 59.8(4)
F16 C1 C2 O3 -58.4(4)
F17 C1 C2 O3 -178.1(3)
F18 C1 C2 C3 -121.0(3)
F16 C1 C2 C3 120.8(3)
F17 C1 C2 C3 1.2(4)
O4 C4 C5 F14 78.8(3)
C3 C4 C5 F14 -98.4(3)
O4 C4 C5 F13 -42.7(3)
C3 C4 C5 F13 140.2(3)
O4 C4 C5 F15 -164.7(2)
C3 C4 C5 F15 18.2(4)
N1 C19 C18 C16 -35.0(5)
N2 C19 C18 C16 142.5(3)
N1 C19 C18 C17 33.7(5)
N2 C19 C18 C17 -148.8(3)
O8 N2 C22 C20 76.6(3)
C19 N2 C22 C20 -99.0(3)
O8 N2 C22 C21 -42.1(3)
C19 N2 C22 C21 142.3(3)
O8 N2 C22 C23 -166.5(2)
C19 N2 C22 C23 17.9(3)
C24 C23 C22 N2 -137.6(3)
N1 C23 C22 N2 -21.3(3)
C25 C23 C22 N2 93.3(3)
C24 C23 C22 C20 -27.4(4)
N1 C23 C22 C20 88.8(3)
C25 C23 C22 C20 -156.5(3)
C24 C23 C22 C21 102.8(4)
N1 C23 C22 C21 -140.9(3)
C25 C23 C22 C21 -26.3(4)
O4 C4 C3 C2 0.8(5)
C5 C4 C3 C2 177.6(3)
O3 C2 C3 C4 5.5(5)
C1 C2 C3 C4 -173.6(3)
O6 C7 C8 C9 -6.4(5)
C6 C7 C8 C9 170.8(3)
O5 C9 C8 C7 2.5(5)
C10 C9 C8 C7 -173.6(3)
C19 C18 C16 C17 113.2(4)
O6 C7 C6 F10 -165.3(3)
C8 C7 C6 F10 17.1(5)
O6 C7 C6 F11 -47.5(4)
C8 C7 C6 F11 135.0(3)
O6 C7 C6 F12 73.4(4)
C8 C7 C6 F12 -104.2(4)
C19 C18 C17 C16 -107.4(4)
